data_9000285
loop_
_publ_author_name
'Moore, P. B.'
'Araki, T.'

_publ_section_title
;
 Atomic arrangement of merwinite, Ca3Mg[SiO4]2, an unusual dense-packed
 structure of geophysical interest
;
_journal_name_full 'American Mineralogist'
_journal_page_first 1355
_journal_page_last 1374
_journal_volume 57
_journal_year 1972
_chemical_formula_sum 'Ca3 Mg O8 Si2'
_chemical_name_mineral Merwinite
_space_group_IT_number 14
_symmetry_space_group_name_Hall '-P 2yab'
_symmetry_space_group_name_H-M 'P 1 21/a 1'
_cell_angle_alpha 90
_cell_angle_beta 91.90
_cell_angle_gamma 90
_cell_length_a 13.254
_cell_length_b 5.293
_cell_length_c 9.328
_cell_formula_units_Z 4
_cell_volume 654.031
_database_code_amcsd 0000294
_exptl_crystal_density_diffrn 3.338
_cod_original_formula_sum 'Ca3 Mg Si2 O8'
_cod_database_code 9000285

loop_
_space_group_symop_operation_xyz
x,y,z
1/2+x,1/2-y,z
1/2-x,1/2+y,-z
-x,-y,-z

loop_
_atom_site_label
_atom_site_fract_x
_atom_site_fract_y
_atom_site_fract_z
_atom_site_U_iso_or_equiv
Ca1 0.25630 0.17890 0.22340 0.00887
Ca2 0.08110 0.22710 -0.07530 0.00836
Ca3 0.09780 0.73330 0.42540 0.00925
Mg 0.00430 0.25660 0.25350 0.00532
Si1 0.13260 0.22930 0.60080 0.00241
Si2 0.14120 0.72800 0.09310 0.00228
O1 0.07400 0.21230 0.44500 0.01317
O2 0.06320 0.41930 0.69370 0.01216
O3 0.12530 -0.04750 0.67730 0.00963
O4 0.24140 0.36180 0.59400 0.01153
O5 0.07680 0.70640 -0.05910 0.01102
O6 0.25480 0.81300 0.06830 0.01039
O7 0.12660 0.47260 0.18530 0.00937
O8 0.08320 -0.04240 0.17510 0.01064

loop_
_cod_related_entry_id
_cod_related_entry_database
_cod_related_entry_code
1 AMCSD 0000294
